data_4132646
loop_
_publ_author_name
'Chen, Jiawei'
'Yassin, Nadine'
'Gunasekara, Thilina'
'Norton, Jack R.'
'Rauch, Michael'

_publ_section_title
;
 Insertion of Isonitriles into the M-C Bonds of Group 4 Dialkyl Complexes.
;
_journal_issue 28
_journal_name_full 'Journal of the American Chemical Society'
_journal_page_first 8980
_journal_page_last 8989
_journal_paper_doi 10.1021/jacs.8b05377
_journal_volume 140
_journal_year 2018
_chemical_formula_sum 'C21 H37 N Si Zr'
_chemical_formula_weight 422.82
_space_group_crystal_system monoclinic
_space_group_IT_number 14
_space_group_name_Hall '-P 2ybc'
_space_group_name_H-M_alt 'P 1 21/c 1'
_atom_sites_solution_hydrogens geom
_audit_creation_method SHELXL-2014/7
_cell_angle_alpha 90
_cell_angle_beta 90.0065(17)
_cell_angle_gamma 90
_cell_formula_units_Z 8
_cell_length_a 11.1297(15)
_cell_length_b 13.3297(18)
_cell_length_c 29.346(4)
_cell_measurement_reflns_used 9821
_cell_measurement_temperature 130(2)
_cell_measurement_theta_max 30.59
_cell_measurement_theta_min 2.58
_cell_volume 4353.6(10)
_computing_cell_refinement 'Bruker SAINT'
_computing_data_collection 'Bruker APEX2'
_computing_data_reduction 'Bruker SAINT'
_computing_molecular_graphics 'Bruker SHELXTL'
_computing_publication_material 'Bruker SHELXTL'
_computing_structure_refinement 'SHELXL-2014/7 (Sheldrick, 2014)'
_computing_structure_solution 'SHELXS-97 (Sheldrick 2008)'
_diffrn_ambient_temperature 130(2)
_diffrn_measured_fraction_theta_full 0.999
_diffrn_measured_fraction_theta_max 0.999
_diffrn_measurement_device_type 'Bruker APEX-II CCD'
_diffrn_measurement_method '\f and \w scans'
_diffrn_radiation_type MoK\a
_diffrn_radiation_wavelength 0.71073
_diffrn_reflns_av_R_equivalents 0.0451
_diffrn_reflns_av_unetI/netI 0.0284
_diffrn_reflns_Laue_measured_fraction_full 0.999
_diffrn_reflns_Laue_measured_fraction_max 0.999
_diffrn_reflns_limit_h_max 15
_diffrn_reflns_limit_h_min -15
_diffrn_reflns_limit_k_max 19
_diffrn_reflns_limit_k_min -19
_diffrn_reflns_limit_l_max 41
_diffrn_reflns_limit_l_min -41
_diffrn_reflns_number 70688
_diffrn_reflns_point_group_measured_fraction_full 0.999
_diffrn_reflns_point_group_measured_fraction_max 0.999
_diffrn_reflns_theta_full 25.000
_diffrn_reflns_theta_max 30.536
_diffrn_reflns_theta_min 1.388
_exptl_absorpt_coefficient_mu 0.563
_exptl_absorpt_correction_T_max 0.7461
_exptl_absorpt_correction_T_min 0.6703
_exptl_absorpt_correction_type empirical
_exptl_absorpt_process_details sadabs
_exptl_crystal_colour red
_exptl_crystal_density_diffrn 1.290
_exptl_crystal_description block
_exptl_crystal_F_000 1792
_exptl_crystal_size_max 0.280
_exptl_crystal_size_mid 0.200
_exptl_crystal_size_min 0.140
_refine_diff_density_max 0.785
_refine_diff_density_min -0.734
_refine_diff_density_rms 0.094
_refine_ls_extinction_method none
_refine_ls_goodness_of_fit_ref 1.144
_refine_ls_hydrogen_treatment constr
_refine_ls_matrix_type full
_refine_ls_number_parameters 487
_refine_ls_number_reflns 13273
_refine_ls_number_restraints 0
_refine_ls_restrained_S_all 1.144
_refine_ls_R_factor_all 0.0327
_refine_ls_R_factor_gt 0.0297
_refine_ls_shift/su_max 0.009
_refine_ls_shift/su_mean 0.001
_refine_ls_structure_factor_coef Fsqd
_refine_ls_weighting_details 'w=1/[\s^2^(Fo^2^)+(0.0455P)^2^+2.7505P] where P=(Fo^2^+2Fc^2^)/3'
_refine_ls_weighting_scheme calc
_refine_ls_wR_factor_gt 0.0905
_refine_ls_wR_factor_ref 0.0957
_reflns_Friedel_coverage 0.000
_reflns_number_gt 12484
_reflns_number_total 13273
_reflns_threshold_expression 'I > 2\s(I)'
_cod_data_source_file ja8b05377_si_001.cif
_cod_data_source_block zrdis10
_cod_original_sg_symbol_H-M 'P 21/c'
_cod_database_code 4132646
_shelx_shelxl_version_number 2014/7
_shelx_space_group_comment
; 
The symmetry employed for this shelxl refinement is uniquely defined 
by the following loop, which should always be used as a source of 
symmetry information in preference to the above space-group names. 
They are only intended as comments. 
;
_shelx_estimated_absorpt_t_min 0.858
_shelx_estimated_absorpt_t_max 0.925

loop_
_space_group_symop_operation_xyz
'x, y, z'
'-x, y+1/2, -z+1/2'
'-x, -y, -z'
'x, -y-1/2, z-1/2'

loop_
_atom_site_label
_atom_site_type_symbol
_atom_site_fract_x
_atom_site_fract_y
_atom_site_fract_z
_atom_site_U_iso_or_equiv
_atom_site_adp_type
_atom_site_occupancy
_atom_site_site_symmetry_order
_atom_site_calc_flag
_atom_site_refinement_flags_posn
_atom_site_refinement_flags_adp
_atom_site_refinement_flags_occupancy
_atom_site_disorder_assembly
_atom_site_disorder_group
Zr1 Zr 0.86980(3) 0.26608(2) 0.21055(2) 0.01004(5) Uani 1 1 d . . . . .
Zr2 Zr 0.36965(3) 0.25210(2) 0.53944(2) 0.01793(6) Uani 1 1 d . . . . .
Si1 Si 0.62115(9) 0.26165(4) 0.25448(3) 0.01355(14) Uani 1 1 d . . . . .
Si2 Si 0.12145(10) 0.25159(4) 0.49539(3) 0.01739(16) Uani 1 1 d . . . . .
N1 N 0.7694(2) 0.26652(14) 0.27266(9) 0.0140(4) Uani 1 1 d . . . . .
N2 N 0.2688(3) 0.25652(18) 0.47742(10) 0.0244(6) Uani 1 1 d . . . . .
C111 C 0.7076(2) 0.17650(16) 0.16883(9) 0.0146(4) Uani 1 1 d . . . . .
C112 C 0.6821(3) 0.06798(17) 0.17844(11) 0.0272(6) Uani 1 1 d . . . . .
H11A H 0.5960 0.0551 0.1747 0.041 Uiso 1 1 calc R U . . .
H11B H 0.7061 0.0520 0.2097 0.041 Uiso 1 1 calc R U . . .
H11C H 0.7275 0.0260 0.1571 0.041 Uiso 1 1 calc R U . . .
C113 C 0.7826(2) 0.21185(19) 0.13345(10) 0.0185(4) Uani 1 1 d . . . . .
C114 C 0.8456(3) 0.1473(3) 0.09882(12) 0.0337(7) Uani 1 1 d . . . . .
H11D H 0.7949 0.1406 0.0717 0.051 Uiso 1 1 calc R U . . .
H11E H 0.8607 0.0808 0.1119 0.051 Uiso 1 1 calc R U . . .
H11F H 0.9221 0.1785 0.0904 0.051 Uiso 1 1 calc R U . . .
C115 C 0.7794(2) 0.31860(19) 0.13354(10) 0.0185(4) Uani 1 1 d . . . . .
C116 C 0.8394(3) 0.3853(3) 0.09887(11) 0.0325(7) Uani 1 1 d . . . . .
H11G H 0.7857 0.3946 0.0727 0.049 Uiso 1 1 calc R U . . .
H11H H 0.9144 0.3541 0.0886 0.049 Uiso 1 1 calc R U . . .
H11I H 0.8570 0.4506 0.1127 0.049 Uiso 1 1 calc R U . . .
C117 C 0.7030(2) 0.34989(15) 0.16931(9) 0.0137(4) Uani 1 1 d . . . . .
C118 C 0.6742(3) 0.45730(17) 0.18009(11) 0.0264(6) Uani 1 1 d . . . . .
H11J H 0.5880 0.4690 0.1757 0.040 Uiso 1 1 calc R U . . .
H11K H 0.7200 0.5014 0.1598 0.040 Uiso 1 1 calc R U . . .
H11L H 0.6957 0.4716 0.2118 0.040 Uiso 1 1 calc R U . . .
C119 C 0.6570(2) 0.26177(14) 0.19197(10) 0.0111(5) Uani 1 1 d . . . . .
C121 C 0.5216(3) 0.3704(2) 0.27115(13) 0.0360(8) Uani 1 1 d . . . . .
H12A H 0.4801 0.3546 0.2997 0.054 Uiso 1 1 calc R U . . .
H12B H 0.4622 0.3823 0.2471 0.054 Uiso 1 1 calc R U . . .
H12C H 0.5708 0.4307 0.2753 0.054 Uiso 1 1 calc R U . . .
C122 C 0.5365(3) 0.1475(2) 0.27314(13) 0.0344(8) Uani 1 1 d . . . . .
H12D H 0.4992 0.1602 0.3028 0.052 Uiso 1 1 calc R U . . .
H12E H 0.5919 0.0907 0.2756 0.052 Uiso 1 1 calc R U . . .
H12F H 0.4739 0.1319 0.2507 0.052 Uiso 1 1 calc R U . . .
C131 C 0.8076(3) 0.2652(2) 0.32090(11) 0.0218(6) Uani 1 1 d . . . . .
C132 C 0.8528(5) 0.1616(3) 0.33262(12) 0.0552(12) Uani 1 1 d . . . . .
H13A H 0.9138 0.1412 0.3104 0.083 Uiso 1 1 calc R U . . .
H13B H 0.7857 0.1140 0.3319 0.083 Uiso 1 1 calc R U . . .
H13C H 0.8881 0.1623 0.3632 0.083 Uiso 1 1 calc R U . . .
C133 C 0.9072(3) 0.3424(3) 0.32907(11) 0.0422(8) Uani 1 1 d . . . . .
H13D H 0.9766 0.3264 0.3099 0.063 Uiso 1 1 calc R U . . .
H13E H 0.9312 0.3409 0.3612 0.063 Uiso 1 1 calc R U . . .
H13F H 0.8774 0.4095 0.3214 0.063 Uiso 1 1 calc R U . . .
C134 C 0.7050(4) 0.2934(4) 0.35393(12) 0.0558(12) Uani 1 1 d . . . . .
H13G H 0.6370 0.2478 0.3494 0.084 Uiso 1 1 calc R U . . .
H13H H 0.6793 0.3625 0.3480 0.084 Uiso 1 1 calc R U . . .
H13I H 0.7336 0.2880 0.3854 0.084 Uiso 1 1 calc R U . . .
C4 C 1.0223(2) 0.37153(18) 0.18933(10) 0.0196(5) Uani 1 1 d . . . . .
H4A H 1.0532 0.3609 0.1581 0.024 Uiso 1 1 calc R U . . .
H4B H 1.0079 0.4434 0.1959 0.024 Uiso 1 1 calc R U . . .
C3 C 1.0865(2) 0.31684(19) 0.22505(9) 0.0188(5) Uani 1 1 d . . . . .
C6 C 1.1531(3) 0.3811(3) 0.25952(11) 0.0349(7) Uani 1 1 d . . . . .
H6A H 1.2314 0.4005 0.2470 0.052 Uiso 1 1 calc R U . . .
H6B H 1.1649 0.3428 0.2877 0.052 Uiso 1 1 calc R U . . .
H6C H 1.1059 0.4415 0.2661 0.052 Uiso 1 1 calc R U . . .
C1 C 1.0159(3) 0.15279(17) 0.19540(10) 0.0209(5) Uani 1 1 d . . . . .
H1A H 0.9981 0.0834 0.2054 0.025 Uiso 1 1 calc R U . . .
H1B H 1.0476 0.1549 0.1639 0.025 Uiso 1 1 calc R U . . .
C2 C 1.0824(2) 0.21328(19) 0.22828(10) 0.0201(5) Uani 1 1 d . . . . .
C5 C 1.1427(3) 0.1566(3) 0.26717(11) 0.0364(7) Uani 1 1 d . . . . .
H5A H 1.2279 0.1464 0.2600 0.055 Uiso 1 1 calc R U . . .
H5B H 1.1036 0.0913 0.2712 0.055 Uiso 1 1 calc R U . . .
H5C H 1.1356 0.1955 0.2954 0.055 Uiso 1 1 calc R U . . .
C211 C 0.2069(2) 0.15934(18) 0.57923(10) 0.0191(5) Uani 1 1 d . . . . .
C212 C 0.1829(3) 0.05167(19) 0.56789(12) 0.0304(6) Uani 1 1 d . . . . .
H21A H 0.1138 0.0278 0.5855 0.046 Uiso 1 1 calc R U . . .
H21B H 0.2537 0.0113 0.5755 0.046 Uiso 1 1 calc R U . . .
H21C H 0.1657 0.0454 0.5353 0.046 Uiso 1 1 calc R U . . .
C213 C 0.2832(3) 0.1901(2) 0.61576(10) 0.0227(5) Uani 1 1 d . . . . .
C214 C 0.3467(3) 0.1218(3) 0.64856(12) 0.0401(9) Uani 1 1 d . . . . .
H21D H 0.2885 0.0942 0.6703 0.060 Uiso 1 1 calc R U . . .
H21E H 0.4081 0.1598 0.6651 0.060 Uiso 1 1 calc R U . . .
H21F H 0.3848 0.0669 0.6317 0.060 Uiso 1 1 calc R U . . .
C215 C 0.2804(3) 0.2962(2) 0.61780(10) 0.0230(5) Uani 1 1 d . . . . .
C216 C 0.3405(3) 0.3589(3) 0.65344(12) 0.0392(9) Uani 1 1 d . . . . .
H21G H 0.2824 0.3756 0.6774 0.059 Uiso 1 1 calc R U . . .
H21H H 0.3709 0.4207 0.6396 0.059 Uiso 1 1 calc R U . . .
H21I H 0.4075 0.3212 0.6667 0.059 Uiso 1 1 calc R U . . .
C217 C 0.2031(2) 0.33175(18) 0.58261(10) 0.0185(5) Uani 1 1 d . . . . .
C218 C 0.1757(3) 0.44098(19) 0.57495(11) 0.0281(6) Uani 1 1 d . . . . .
H21J H 0.1090 0.4613 0.5947 0.042 Uiso 1 1 calc R U . . .
H21K H 0.1535 0.4515 0.5430 0.042 Uiso 1 1 calc R U . . .
H21L H 0.2469 0.4812 0.5822 0.042 Uiso 1 1 calc R U . . .
C219 C 0.1571(3) 0.24663(16) 0.55803(11) 0.0162(6) Uani 1 1 d . . . . .
C221 C 0.0252(4) 0.3622(2) 0.47966(12) 0.0348(8) Uani 1 1 d . . . . .
H22A H -0.0141 0.3494 0.4503 0.052 Uiso 1 1 calc R U . . .
H22B H 0.0755 0.4223 0.4772 0.052 Uiso 1 1 calc R U . . .
H22C H -0.0360 0.3725 0.5032 0.052 Uiso 1 1 calc R U . . .
C222 C 0.0326(4) 0.1397(2) 0.47632(12) 0.0341(7) Uani 1 1 d . . . . .
H22D H -0.0103 0.1559 0.4481 0.051 Uiso 1 1 calc R U . . .
H22E H -0.0255 0.1214 0.5000 0.051 Uiso 1 1 calc R U . . .
H22F H 0.0871 0.0832 0.4709 0.051 Uiso 1 1 calc R U . . .
C231 C 0.3064(3) 0.2593(2) 0.42848(12) 0.0254(6) Uani 1 1 d . . . . .
C232 C 0.4101(9) 0.1771(7) 0.4212(3) 0.0275(19) Uani 0.370(9) 1 d . . P A 1
H23A H 0.3905 0.1165 0.4385 0.041 Uiso 0.370(9) 1 calc R U P A 1
H23B H 0.4870 0.2043 0.4318 0.041 Uiso 0.370(9) 1 calc R U P A 1
H23C H 0.4160 0.1604 0.3887 0.041 Uiso 0.370(9) 1 calc R U P A 1
C233 C 0.3458(11) 0.3586(7) 0.4185(3) 0.035(2) Uani 0.370(9) 1 d . . P A 1
H23D H 0.2787 0.4054 0.4225 0.052 Uiso 0.370(9) 1 calc R U P A 1
H23E H 0.3743 0.3617 0.3869 0.052 Uiso 0.370(9) 1 calc R U P A 1
H23F H 0.4113 0.3770 0.4391 0.052 Uiso 0.370(9) 1 calc R U P A 1
C234 C 0.2050(9) 0.2187(10) 0.3959(3) 0.039(3) Uani 0.370(9) 1 d . . P A 1
H23G H 0.1358 0.2641 0.3969 0.059 Uiso 0.370(9) 1 calc R U P A 1
H23H H 0.1801 0.1517 0.4060 0.059 Uiso 0.370(9) 1 calc R U P A 1
H23I H 0.2358 0.2149 0.3647 0.059 Uiso 0.370(9) 1 calc R U P A 1
C235 C 0.3472(7) 0.1593(4) 0.41532(19) 0.0407(15) Uani 0.630(9) 1 d . . P A 2
H23J H 0.2806 0.1116 0.4183 0.061 Uiso 0.630(9) 1 calc R U P A 2
H23K H 0.4134 0.1386 0.4352 0.061 Uiso 0.630(9) 1 calc R U P A 2
H23L H 0.3749 0.1606 0.3836 0.061 Uiso 0.630(9) 1 calc R U P A 2
C236 C 0.4093(5) 0.3404(4) 0.42270(16) 0.0284(11) Uani 0.630(9) 1 d . . P A 2
H23M H 0.3809 0.4053 0.4340 0.043 Uiso 0.630(9) 1 calc R U P A 2
H23N H 0.4305 0.3464 0.3904 0.043 Uiso 0.630(9) 1 calc R U P A 2
H23O H 0.4802 0.3196 0.4401 0.043 Uiso 0.630(9) 1 calc R U P A 2
C237 C 0.2041(5) 0.2963(7) 0.39669(16) 0.047(2) Uani 0.630(9) 1 d . . P A 2
H23P H 0.1768 0.3626 0.4067 0.070 Uiso 0.630(9) 1 calc R U P A 2
H23Q H 0.1368 0.2489 0.3979 0.070 Uiso 0.630(9) 1 calc R U P A 2
H23R H 0.2340 0.3007 0.3653 0.070 Uiso 0.630(9) 1 calc R U P A 2
C21 C 0.5161(3) 0.36036(19) 0.56091(10) 0.0224(5) Uani 1 1 d . . . . .
H21M H 0.4984 0.4319 0.5549 0.027 Uiso 1 1 calc R U . . .
H21N H 0.5476 0.3497 0.5921 0.027 Uiso 1 1 calc R U . . .
C22 C 0.5837(2) 0.3093(2) 0.52477(10) 0.0233(5) Uani 1 1 d . . . . .
C25 C 0.6464(3) 0.3774(3) 0.49076(11) 0.0412(8) Uani 1 1 d . . . . .
H25A H 0.7264 0.3947 0.5022 0.062 Uiso 1 1 calc R U . . .
H25B H 0.5991 0.4387 0.4866 0.062 Uiso 1 1 calc R U . . .
H25C H 0.6540 0.3426 0.4615 0.062 Uiso 1 1 calc R U . . .
C24 C 0.5206(3) 0.1417(2) 0.55443(11) 0.0258(6) Uani 1 1 d . . . . .
H24A H 0.5522 0.1441 0.5860 0.031 Uiso 1 1 calc R U . . .
H24B H 0.5055 0.0721 0.5442 0.031 Uiso 1 1 calc R U . . .
C23 C 0.5853(3) 0.2049(2) 0.52152(11) 0.0250(5) Uani 1 1 d . . . . .
C26 C 0.6499(4) 0.1528(3) 0.48320(14) 0.0507(10) Uani 1 1 d . . . . .
H26A H 0.7347 0.1445 0.4912 0.076 Uiso 1 1 calc R U . . .
H26B H 0.6434 0.1932 0.4554 0.076 Uiso 1 1 calc R U . . .
H26C H 0.6135 0.0868 0.4780 0.076 Uiso 1 1 calc R U . . .

loop_
_atom_site_aniso_label
_atom_site_aniso_U_11
_atom_site_aniso_U_22
_atom_site_aniso_U_33
_atom_site_aniso_U_23
_atom_site_aniso_U_13
_atom_site_aniso_U_12
Zr1 0.00766(9) 0.01294(7) 0.00952(9) -0.00043(6) -0.00014(12) -0.00004(6)
Zr2 0.01004(12) 0.03152(10) 0.01223(12) -0.00098(6) 0.00015(13) 0.0010(3)
Si1 0.0107(4) 0.0169(2) 0.0131(3) 0.00012(18) 0.0026(4) -0.0003(2)
Si2 0.0122(4) 0.0240(3) 0.0160(4) -0.00131(18) -0.0029(4) 0.0016(3)
N1 0.0122(11) 0.0194(9) 0.0104(10) 0.0004(6) 0.0010(8) 0.0002(7)
N2 0.0155(13) 0.0457(13) 0.0121(12) -0.0019(8) -0.0016(10) 0.0003(9)
C111 0.0127(10) 0.0145(8) 0.0165(11) -0.0041(8) -0.0025(9) -0.0006(7)
C112 0.0231(13) 0.0152(10) 0.0432(16) -0.0041(10) -0.0047(12) 0.0005(8)
C113 0.0110(10) 0.0295(12) 0.0150(11) -0.0081(9) 0.0011(9) 0.0011(9)
C114 0.0163(14) 0.0595(19) 0.0252(14) -0.0228(13) -0.0005(11) 0.0047(12)
C115 0.0116(10) 0.0307(12) 0.0132(10) 0.0042(9) -0.0011(9) -0.0018(8)
C116 0.0168(13) 0.0577(18) 0.0229(14) 0.0207(12) 0.0007(10) -0.0045(11)
C117 0.0113(10) 0.0145(8) 0.0152(10) 0.0044(7) -0.0019(9) -0.0002(7)
C118 0.0227(12) 0.0137(9) 0.0429(16) 0.0026(10) -0.0023(11) 0.0015(8)
C119 0.0084(13) 0.0115(8) 0.0134(12) 0.0004(6) -0.0016(9) -0.0004(6)
C121 0.0318(17) 0.0453(16) 0.0309(16) 0.0006(13) 0.0083(14) 0.0236(13)
C122 0.0367(18) 0.0395(15) 0.0269(15) 0.0004(12) 0.0076(13) -0.0233(13)
C131 0.0207(16) 0.0328(12) 0.0118(13) 0.0030(9) 0.0003(12) -0.0023(10)
C132 0.093(4) 0.0453(17) 0.0272(17) 0.0150(13) -0.016(2) 0.001(2)
C133 0.045(2) 0.064(2) 0.0179(14) -0.0091(13) -0.0051(13) -0.0217(16)
C134 0.0289(18) 0.121(4) 0.0172(15) -0.012(2) 0.0036(13) -0.004(2)
C4 0.0145(11) 0.0209(10) 0.0236(12) 0.0029(9) -0.0030(9) -0.0051(8)
C3 0.0098(9) 0.0333(12) 0.0133(10) -0.0045(8) -0.0021(8) -0.0028(9)
C6 0.0188(14) 0.0552(18) 0.0308(15) -0.0156(13) -0.0035(11) -0.0110(12)
C1 0.0174(12) 0.0186(10) 0.0268(13) -0.0042(8) -0.0033(10) 0.0032(8)
C2 0.0112(10) 0.0310(12) 0.0180(11) 0.0009(9) -0.0021(9) 0.0054(9)
C5 0.0230(14) 0.0543(17) 0.0319(15) 0.0142(13) -0.0083(12) 0.0058(14)
C211 0.0130(11) 0.0224(10) 0.0219(12) 0.0010(9) 0.0021(10) 0.0027(8)
C212 0.0266(14) 0.0230(11) 0.0416(17) 0.0050(11) 0.0047(12) 0.0054(10)
C213 0.0116(11) 0.0416(14) 0.0148(11) 0.0066(10) 0.0032(9) 0.0043(10)
C214 0.0269(17) 0.072(2) 0.0212(14) 0.0174(14) 0.0021(12) 0.0130(15)
C215 0.0123(11) 0.0442(15) 0.0126(11) -0.0062(10) 0.0028(9) -0.0031(11)
C216 0.0244(16) 0.073(2) 0.0201(14) -0.0168(14) 0.0028(12) -0.0149(14)
C217 0.0131(11) 0.0233(10) 0.0191(12) -0.0031(8) 0.0050(10) -0.0019(8)
C218 0.0271(14) 0.0245(11) 0.0327(14) -0.0070(10) 0.0069(12) -0.0032(10)
C219 0.0103(15) 0.0208(10) 0.0176(14) -0.0022(7) 0.0008(11) 0.0011(7)
C221 0.041(2) 0.0431(16) 0.0208(14) 0.0017(11) -0.0058(13) 0.0219(14)
C222 0.0376(19) 0.0420(16) 0.0227(15) -0.0051(11) -0.0055(13) -0.0173(13)
C231 0.0190(16) 0.0467(16) 0.0103(13) -0.0019(9) -0.0002(12) -0.0009(10)
C232 0.023(4) 0.037(4) 0.022(3) -0.011(3) 0.008(3) 0.006(3)
C233 0.032(5) 0.039(4) 0.034(4) 0.022(3) 0.014(4) 0.001(3)
C234 0.025(4) 0.077(8) 0.016(3) -0.010(4) -0.009(3) 0.007(4)
C235 0.041(4) 0.048(3) 0.033(3) -0.022(2) 0.017(2) -0.006(2)
C236 0.025(3) 0.044(3) 0.0166(19) 0.0017(16) 0.0034(17) -0.009(2)
C237 0.026(2) 0.102(6) 0.0111(19) 0.010(3) -0.0084(17) -0.007(3)
C21 0.0175(12) 0.0269(11) 0.0227(12) 0.0026(9) 0.0013(10) -0.0017(9)
C22 0.0117(10) 0.0370(13) 0.0213(13) 0.0079(10) -0.0002(10) 0.0004(10)
C25 0.0239(16) 0.070(2) 0.0300(15) 0.0261(15) 0.0080(12) 0.0015(14)
C24 0.0168(13) 0.0275(12) 0.0330(15) -0.0019(10) 0.0025(11) 0.0036(9)
C23 0.0126(11) 0.0386(14) 0.0239(13) -0.0034(11) 0.0034(10) 0.0007(10)
C26 0.0293(18) 0.077(2) 0.046(2) -0.0300(18) 0.0184(15) -0.0001(17)

loop_
_atom_type_symbol
_atom_type_description
_atom_type_scat_dispersion_real
_atom_type_scat_dispersion_imag
_atom_type_scat_source
C C 0.0033 0.0016 'International Tables Vol C Tables 4.2.6.8 and 6.1.1.4'
H H 0.0000 0.0000 'International Tables Vol C Tables 4.2.6.8 and 6.1.1.4'
N N 0.0061 0.0033 'International Tables Vol C Tables 4.2.6.8 and 6.1.1.4'
Si Si 0.0817 0.0704 'International Tables Vol C Tables 4.2.6.8 and 6.1.1.4'
Zr Zr -2.9673 0.5597 'International Tables Vol C Tables 4.2.6.8 and 6.1.1.4'

loop_
_geom_angle_atom_site_label_1
_geom_angle_atom_site_label_2
_geom_angle_atom_site_label_3
_geom_angle
N1 Zr1 C1 123.02(9)
N1 Zr1 C4 128.14(9)
C1 Zr1 C4 79.85(11)
N1 Zr1 C119 71.45(10)
C1 Zr1 C119 129.80(9)
C4 Zr1 C119 132.50(9)
N1 Zr1 C117 91.34(9)
C1 Zr1 C117 137.90(10)
C4 Zr1 C117 98.36(8)
C119 Zr1 C117 34.16(7)
N1 Zr1 C111 92.38(9)
C1 Zr1 C111 95.99(8)
C4 Zr1 C111 134.34(10)
C119 Zr1 C111 34.01(7)
C117 Zr1 C111 55.47(8)
N1 Zr1 C2 108.38(10)
C1 Zr1 C2 34.97(9)
C4 Zr1 C2 62.11(9)
C119 Zr1 C2 162.44(8)
C117 Zr1 C2 158.08(9)
C111 Zr1 C2 130.42(8)
N1 Zr1 C3 110.65(9)
C1 Zr1 C3 61.88(9)
C4 Zr1 C3 34.77(9)
C119 Zr1 C3 165.61(7)
C117 Zr1 C3 132.21(8)
C111 Zr1 C3 154.08(8)
C2 Zr1 C3 31.73(9)
N1 Zr1 C113 123.68(9)
C1 Zr1 C113 84.87(9)
C4 Zr1 C113 102.33(9)
C119 Zr1 C113 55.04(9)
C117 Zr1 C113 54.11(8)
C111 Zr1 C113 32.42(8)
C2 Zr1 C113 117.27(9)
C3 Zr1 C113 125.58(8)
N1 Zr1 C115 122.97(9)
C1 Zr1 C115 106.86(10)
C4 Zr1 C115 83.32(9)
C119 Zr1 C115 55.13(9)
C117 Zr1 C115 32.44(8)
C111 Zr1 C115 54.13(8)
C2 Zr1 C115 128.62(9)
C3 Zr1 C115 116.49(8)
C113 Zr1 C115 32.18(9)
N1 Zr1 Si1 33.52(7)
C1 Zr1 Si1 136.15(7)
C4 Zr1 Si1 142.97(7)
C119 Zr1 Si1 37.93(7)
C117 Zr1 Si1 62.40(6)
C111 Zr1 Si1 62.66(6)
C2 Zr1 Si1 139.25(7)
C3 Zr1 Si1 142.63(6)
C113 Zr1 Si1 91.37(6)
C115 Zr1 Si1 91.25(6)
N2 Zr2 C21 126.61(10)
N2 Zr2 C24 124.71(11)
C21 Zr2 C24 80.03(12)
N2 Zr2 C219 71.41(12)
C21 Zr2 C219 131.09(10)
C24 Zr2 C219 131.00(10)
N2 Zr2 C217 91.78(10)
C21 Zr2 C217 97.05(9)
C24 Zr2 C217 136.76(11)
C219 Zr2 C217 34.04(8)
N2 Zr2 C211 91.79(11)
C21 Zr2 C211 135.28(10)
C24 Zr2 C211 97.22(9)
C219 Zr2 C211 33.83(8)
C217 Zr2 C211 55.17(8)
N2 Zr2 C23 109.07(11)
C21 Zr2 C23 62.28(10)
C24 Zr2 C23 35.05(10)
C219 Zr2 C23 163.91(9)
C217 Zr2 C23 156.63(10)
C211 Zr2 C23 131.61(9)
N2 Zr2 C22 109.86(11)
C21 Zr2 C22 35.00(10)
C24 Zr2 C22 62.23(10)
C219 Zr2 C22 164.02(9)
C217 Zr2 C22 131.20(9)
C211 Zr2 C22 155.99(9)
C23 Zr2 C22 31.90(9)
N2 Zr2 C215 123.48(11)
C21 Zr2 C215 83.33(10)
C24 Zr2 C215 105.07(11)
C219 Zr2 C215 55.24(10)
C217 Zr2 C215 32.66(9)
C211 Zr2 C215 54.00(9)
C23 Zr2 C215 127.40(10)
C22 Zr2 C215 116.45(9)
N2 Zr2 C213 123.59(11)
C21 Zr2 C213 103.38(10)
C24 Zr2 C213 84.27(10)
C219 Zr2 C213 55.30(10)
C217 Zr2 C213 54.15(9)
C211 Zr2 C213 32.73(9)
C23 Zr2 C213 117.04(9)
C22 Zr2 C213 126.51(9)
C215 Zr2 C213 31.94(10)
N2 Zr2 Si2 33.32(9)
C21 Zr2 Si2 140.42(7)
C24 Zr2 Si2 138.51(8)
C219 Zr2 Si2 38.09(8)
C217 Zr2 Si2 62.69(7)
C211 Zr2 Si2 62.46(7)
C23 Zr2 Si2 140.24(7)
C22 Zr2 Si2 141.17(7)
C215 Zr2 Si2 91.69(7)
C213 Zr2 Si2 91.68(7)
N1 Si1 C122 114.79(15)
N1 Si1 C119 95.65(12)
C122 Si1 C119 113.18(13)
N1 Si1 C121 116.71(15)
C122 Si1 C121 104.6(2)
C119 Si1 C121 112.15(14)
N1 Si1 Zr1 42.89(9)
C122 Si1 Zr1 126.56(13)
C119 Si1 Zr1 52.77(8)
C121 Si1 Zr1 128.77(13)
N2 Si2 C222 116.15(16)
N2 Si2 C221 115.92(16)
C222 Si2 C221 104.5(2)
N2 Si2 C219 95.71(14)
C222 Si2 C219 112.02(14)
C221 Si2 C219 112.81(14)
N2 Si2 Zr2 42.94(10)
C222 Si2 Zr2 127.30(13)
C221 Si2 Zr2 128.21(13)
C219 Si2 Zr2 52.78(9)
C131 N1 Si1 124.6(2)
C131 N1 Zr1 131.8(2)
Si1 N1 Zr1 103.58(12)
C231 N2 Si2 124.1(2)
C231 N2 Zr2 132.1(2)
Si2 N2 Zr2 103.74(15)
C113 C111 C119 108.3(2)
C113 C111 C112 124.8(2)
C119 C111 C112 126.7(2)
C113 C111 Zr1 76.89(14)
C119 C111 Zr1 70.91(13)
C112 C111 Zr1 120.53(18)
C111 C113 C115 108.53(18)
C111 C113 C114 125.5(3)
C115 C113 C114 125.7(2)
C111 C113 Zr1 70.69(14)
C115 C113 Zr1 74.10(12)
C114 C113 Zr1 125.47(19)
C117 C115 C113 108.12(18)
C117 C115 C116 126.4(2)
C113 C115 C116 125.3(2)
C117 C115 Zr1 70.32(14)
C113 C115 Zr1 73.73(13)
C116 C115 Zr1 125.53(19)
C115 C117 C119 108.4(2)
C115 C117 C118 124.5(2)
C119 C117 C118 127.1(2)
C115 C117 Zr1 77.24(14)
C119 C117 Zr1 71.01(13)
C118 C117 Zr1 119.11(17)
C111 C119 C117 106.6(2)
C111 C119 Si1 122.93(17)
C117 C119 Si1 121.75(17)
C111 C119 Zr1 75.08(14)
C117 C119 Zr1 74.82(14)
Si1 C119 Zr1 89.31(10)
N1 C131 C132 109.0(3)
N1 C131 C133 110.5(2)
C132 C131 C133 109.8(3)
N1 C131 C134 112.7(3)
C132 C131 C134 109.1(3)
C133 C131 C134 105.8(3)
C3 C4 Zr1 82.03(15)
C2 C3 C4 122.0(2)
C2 C3 C6 122.2(2)
C4 C3 C6 115.8(2)
C2 C3 Zr1 73.41(13)
C4 C3 Zr1 63.20(13)
C6 C3 Zr1 136.48(18)
C2 C1 Zr1 82.28(15)
C3 C2 C1 121.5(2)
C3 C2 C5 122.1(2)
C1 C2 C5 116.4(2)
C3 C2 Zr1 74.85(12)
C1 C2 Zr1 62.75(14)
C5 C2 Zr1 134.9(2)
C219 C211 C213 108.9(2)
C219 C211 C212 127.9(3)
C213 C211 C212 123.2(2)
C219 C211 Zr2 70.92(16)
C213 C211 Zr2 77.07(15)
C212 C211 Zr2 120.15(19)
C215 C213 C211 107.8(2)
C215 C213 C214 126.1(3)
C211 C213 C214 126.0(3)
C215 C213 Zr2 73.99(12)
C211 C213 Zr2 70.20(15)
C214 C213 Zr2 125.2(2)
C213 C215 C217 108.3(2)
C213 C215 C216 125.2(3)
C217 C215 C216 126.2(3)
C213 C215 Zr2 74.07(12)
C217 C215 Zr2 70.20(15)
C216 C215 Zr2 125.4(2)
C219 C217 C215 108.4(2)
C219 C217 C218 128.0(3)
C215 C217 C218 123.5(2)
C219 C217 Zr2 70.89(15)
C215 C217 Zr2 77.14(15)
C218 C217 Zr2 119.26(18)
C211 C219 C217 106.6(3)
C211 C219 Si2 122.3(2)
C217 C219 Si2 122.5(2)
C211 C219 Zr2 75.25(16)
C217 C219 Zr2 75.07(16)
Si2 C219 Zr2 89.13(12)
C233 C231 N2 107.8(4)
C235 C231 N2 108.6(3)
C235 C231 C237 111.1(4)
N2 C231 C237 112.3(3)
C233 C231 C234 114.5(6)
N2 C231 C234 111.9(5)
C235 C231 C236 111.7(4)
N2 C231 C236 108.7(3)
C237 C231 C236 104.4(4)
C233 C231 C232 112.7(6)
N2 C231 C232 108.2(4)
C234 C231 C232 101.5(5)
C22 C21 Zr2 82.66(16)
C23 C22 C21 121.2(2)
C23 C22 C25 123.1(2)
C21 C22 C25 115.7(3)
C23 C22 Zr2 73.97(13)
C21 C22 Zr2 62.34(15)
C25 C22 Zr2 136.2(2)
C23 C24 Zr2 82.16(17)
C22 C23 C24 121.4(2)
C22 C23 C26 121.2(3)
C24 C23 C26 117.4(3)
C22 C23 Zr2 74.13(13)
C24 C23 Zr2 62.80(15)
C26 C23 Zr2 136.2(2)

loop_
_geom_bond_atom_site_label_1
_geom_bond_atom_site_label_2
_geom_bond_distance
Zr1 N1 2.138(3)
Zr1 C1 2.263(3)
Zr1 C4 2.290(3)
Zr1 C119 2.431(3)
Zr1 C117 2.482(2)
Zr1 C111 2.486(2)
Zr1 C2 2.523(3)
Zr1 C3 2.541(3)
Zr1 C113 2.566(3)
Zr1 C115 2.571(3)
Zr1 Si1 3.0537(10)
Zr2 N2 2.139(3)
Zr2 C21 2.266(3)
Zr2 C24 2.277(3)
Zr2 C219 2.429(3)
Zr2 C217 2.483(3)
Zr2 C211 2.485(3)
Zr2 C23 2.536(3)
Zr2 C22 2.538(3)
Zr2 C215 2.573(3)
Zr2 C213 2.574(3)
Zr2 Si2 3.0496(11)
Si1 N1 1.735(3)
Si1 C122 1.872(3)
Si1 C119 1.877(3)
Si1 C121 1.889(3)
Si2 N2 1.725(3)
Si2 C222 1.875(3)
Si2 C221 1.880(3)
Si2 C219 1.882(3)
N1 C131 1.478(4)
N2 C231 1.496(5)
C111 C113 1.413(4)
C111 C119 1.439(3)
C111 C112 1.501(3)
C113 C115 1.423(4)
C113 C114 1.505(4)
C115 C117 1.414(4)
C115 C116 1.507(4)
C117 C119 1.444(3)
C117 C118 1.501(3)
C131 C132 1.509(4)
C131 C133 1.532(4)
C131 C134 1.544(5)
C4 C3 1.463(4)
C3 C2 1.384(4)
C3 C6 1.518(4)
C1 C2 1.459(4)
C2 C5 1.525(4)
C211 C219 1.431(3)
C211 C213 1.428(4)
C211 C212 1.497(4)
C213 C215 1.416(4)
C213 C214 1.501(4)
C215 C217 1.424(4)
C215 C216 1.496(4)
C217 C219 1.439(4)
C217 C218 1.504(3)
C231 C233 1.426(9)
C231 C235 1.459(6)
C231 C237 1.553(6)
C231 C234 1.575(10)
C231 C236 1.584(6)
C231 C232 1.605(9)
C21 C22 1.468(4)
C22 C23 1.394(4)
C22 C25 1.519(4)
C24 C23 1.470(4)
C23 C26 1.505(4)

loop_
_geom_torsion_atom_site_label_1
_geom_torsion_atom_site_label_2
_geom_torsion_atom_site_label_3
_geom_torsion_atom_site_label_4
_geom_torsion
C122 Si1 N1 C131 -59.2(2)
C119 Si1 N1 C131 -177.93(19)
C121 Si1 N1 C131 63.8(2)
Zr1 Si1 N1 C131 -177.0(2)
C122 Si1 N1 Zr1 117.83(14)
C119 Si1 N1 Zr1 -0.94(10)
C121 Si1 N1 Zr1 -119.23(15)
C222 Si2 N2 C231 60.4(3)
C221 Si2 N2 C231 -62.8(3)
C219 Si2 N2 C231 178.4(2)
Zr2 Si2 N2 C231 178.0(3)
C222 Si2 N2 Zr2 -117.60(15)
C221 Si2 N2 Zr2 119.16(15)
C219 Si2 N2 Zr2 0.36(11)
C119 C111 C113 C115 -0.5(3)
C112 C111 C113 C115 176.8(2)
Zr1 C111 C113 C115 -64.93(15)
C119 C111 C113 C114 -175.2(3)
C112 C111 C113 C114 2.1(4)
Zr1 C111 C113 C114 120.4(3)
C119 C111 C113 Zr1 64.47(17)
C112 C111 C113 Zr1 -118.3(3)
C111 C113 C115 C117 0.4(2)
C114 C113 C115 C117 175.1(3)
Zr1 C113 C115 C117 -62.31(17)
C111 C113 C115 C116 -174.9(3)
C114 C113 C115 C116 -0.2(3)
Zr1 C113 C115 C116 122.4(3)
C111 C113 C115 Zr1 62.73(17)
C114 C113 C115 Zr1 -122.6(3)
C113 C115 C117 C119 -0.2(3)
C116 C115 C117 C119 175.1(3)
Zr1 C115 C117 C119 -64.73(17)
C113 C115 C117 C118 -178.8(2)
C116 C115 C117 C118 -3.5(4)
Zr1 C115 C117 C118 116.7(2)
C113 C115 C117 Zr1 64.52(15)
C116 C115 C117 Zr1 -120.2(3)
C113 C111 C119 C117 0.3(3)
C112 C111 C119 C117 -176.9(2)
Zr1 C111 C119 C117 68.76(18)
C113 C111 C119 Si1 -147.6(2)
C112 C111 C119 Si1 35.2(4)
Zr1 C111 C119 Si1 -79.19(17)
C113 C111 C119 Zr1 -68.43(18)
C112 C111 C119 Zr1 114.4(3)
C115 C117 C119 C111 -0.1(3)
C118 C117 C119 C111 178.4(2)
Zr1 C117 C119 C111 -68.94(18)
C115 C117 C119 Si1 148.34(19)
C118 C117 C119 Si1 -33.2(4)
Zr1 C117 C119 Si1 79.48(17)
C115 C117 C119 Zr1 68.86(18)
C118 C117 C119 Zr1 -112.6(3)
N1 Si1 C119 C111 72.5(2)
C122 Si1 C119 C111 -47.6(3)
C121 Si1 C119 C111 -165.7(2)
Zr1 Si1 C119 C111 71.7(2)
N1 Si1 C119 C117 -70.8(2)
C122 Si1 C119 C117 169.1(2)
C121 Si1 C119 C117 51.1(3)
Zr1 Si1 C119 C117 -71.62(19)
N1 Si1 C119 Zr1 0.80(8)
C122 Si1 C119 Zr1 -119.24(15)
C121 Si1 C119 Zr1 122.67(15)
Si1 N1 C131 C132 102.5(3)
Zr1 N1 C131 C132 -73.6(3)
Si1 N1 C131 C133 -136.8(3)
Zr1 N1 C131 C133 47.1(3)
Si1 N1 C131 C134 -18.7(4)
Zr1 N1 C131 C134 165.2(3)
Zr1 C4 C3 C2 46.2(2)
Zr1 C4 C3 C6 -131.2(2)
C4 C3 C2 C1 1.5(3)
C6 C3 C2 C1 178.7(3)
Zr1 C3 C2 C1 43.8(2)
C4 C3 C2 C5 -176.1(3)
C6 C3 C2 C5 1.1(4)
Zr1 C3 C2 C5 -133.9(3)
C4 C3 C2 Zr1 -42.2(2)
C6 C3 C2 Zr1 135.0(2)
Zr1 C1 C2 C3 -48.7(2)
Zr1 C1 C2 C5 129.1(2)
C219 C211 C213 C215 0.6(3)
C212 C211 C213 C215 -177.3(2)
Zr2 C211 C213 C215 64.96(15)
C219 C211 C213 C214 175.9(3)
C212 C211 C213 C214 -2.0(5)
Zr2 C211 C213 C214 -119.7(3)
C219 C211 C213 Zr2 -64.4(2)
C212 C211 C213 Zr2 117.8(3)
C211 C213 C215 C217 -0.2(2)
C214 C213 C215 C217 -175.6(3)
Zr2 C213 C215 C217 62.23(17)
C211 C213 C215 C216 175.1(3)
C214 C213 C215 C216 -0.2(3)
Zr2 C213 C215 C216 -122.4(3)
C211 C213 C215 Zr2 -62.48(18)
C214 C213 C215 Zr2 122.2(3)
C213 C215 C217 C219 -0.2(3)
C216 C215 C217 C219 -175.5(3)
Zr2 C215 C217 C219 64.54(19)
C213 C215 C217 C218 178.5(2)
C216 C215 C217 C218 3.2(4)
Zr2 C215 C217 C218 -116.8(3)
C213 C215 C217 Zr2 -64.73(15)
C216 C215 C217 Zr2 120.0(3)
C213 C211 C219 C217 -0.7(3)
C212 C211 C219 C217 177.0(2)
Zr2 C211 C219 C217 -69.1(2)
C213 C211 C219 Si2 147.7(2)
C212 C211 C219 Si2 -34.5(4)
Zr2 C211 C219 Si2 79.3(2)
C213 C211 C219 Zr2 68.40(19)
C212 C211 C219 Zr2 -113.8(3)
C215 C217 C219 C211 0.6(3)
C218 C217 C219 C211 -178.1(2)
Zr2 C217 C219 C211 69.2(2)
C215 C217 C219 Si2 -147.8(2)
C218 C217 C219 Si2 33.6(4)
Zr2 C217 C219 Si2 -79.1(2)
C215 C217 C219 Zr2 -68.68(19)
C218 C217 C219 Zr2 112.7(3)
N2 Si2 C219 C211 -72.2(2)
C222 Si2 C219 C211 49.0(3)
C221 Si2 C219 C211 166.6(2)
Zr2 Si2 C219 C211 -71.9(2)
N2 Si2 C219 C217 71.3(2)
C222 Si2 C219 C217 -167.5(2)
C221 Si2 C219 C217 -49.9(3)
Zr2 Si2 C219 C217 71.6(2)
N2 Si2 C219 Zr2 -0.30(10)
C222 Si2 C219 Zr2 120.91(15)
C221 Si2 C219 Zr2 -121.55(15)
Si2 N2 C231 C233 106.1(6)
Zr2 N2 C231 C233 -76.4(6)
Si2 N2 C231 C235 -102.0(4)
Zr2 N2 C231 C235 75.4(4)
Si2 N2 C231 C237 21.2(5)
Zr2 N2 C231 C237 -161.4(4)
Si2 N2 C231 C234 -20.7(6)
Zr2 N2 C231 C234 156.8(5)
Si2 N2 C231 C236 136.2(3)
Zr2 N2 C231 C236 -46.3(4)
Si2 N2 C231 C232 -131.7(4)
Zr2 N2 C231 C232 45.7(5)
Zr2 C21 C22 C23 -47.0(2)
Zr2 C21 C22 C25 130.7(2)
C21 C22 C23 C24 -0.8(3)
C25 C22 C23 C24 -178.3(3)
Zr2 C22 C23 C24 -43.1(2)
C21 C22 C23 C26 177.1(3)
C25 C22 C23 C26 -0.4(4)
Zr2 C22 C23 C26 134.8(3)
C21 C22 C23 Zr2 42.3(2)
C25 C22 C23 Zr2 -135.2(3)
Zr2 C24 C23 C22 47.6(2)
Zr2 C24 C23 C26 -130.3(3)
